data_4505521
loop_
_publ_author_name
'Chen, Shuo'
'Fan, Rui-Qing'
'Sun, Cun-Fa'
'Wang, Ping'
'Yang, Yu-Lin'
'Su, Qing'
'Mu, Ying'

_publ_section_title
;
 Synthesis, Structure, and Luminescent Properties of Lanthanide-Based
 Two-Dimensional and Three-Dimensional Metal--Organic Frameworks with
 2,4&#x2032;-Biphenyldicarboxylic Acid
;
_journal_issue 3
_journal_name_full 'Crystal Growth &amp; Design'
_journal_page_first 1337
_journal_paper_doi 10.1021/cg201411b
_journal_volume 12
_journal_year 2012
_chemical_formula_sum 'C21 H21 N O9 Pr'
_chemical_formula_weight 572.30
_chemical_name_common Pr3
_chemical_name_systematic
; 
 ? 
;
_space_group_IT_number 15
_symmetry_cell_setting monoclinic
_symmetry_space_group_name_Hall '-C 2yc'
_symmetry_space_group_name_H-M 'C 1 2/c 1'
_atom_sites_solution_hydrogens geom
_atom_sites_solution_primary direct
_atom_sites_solution_secondary difmap
_audit_creation_method SHELXL-97
_cell_angle_alpha 90.00
_cell_angle_beta 116.72(3)
_cell_angle_gamma 90.00
_cell_formula_units_Z 8
_cell_length_a 19.117(4)
_cell_length_b 15.511(3)
_cell_length_c 18.916(4)
_cell_measurement_reflns_used 24087
_cell_measurement_temperature 293(2)
_cell_measurement_theta_max 27.48
_cell_measurement_theta_min 3.39
_cell_volume 5010(2)
_computing_cell_refinement 'Bruker SMART'
_computing_data_collection 'Bruker SMART'
_computing_data_reduction 'Bruker SAINT'
_computing_molecular_graphics SHELXP-97
_computing_publication_material SHELXTL
_computing_structure_refinement 'SHELXL-97 (Sheldrick, 1997)'
_computing_structure_solution 'SHELXS-97 (Sheldrick, 1997)'
_diffrn_ambient_temperature 293(2)
_diffrn_measured_fraction_theta_full 0.998
_diffrn_measured_fraction_theta_max 0.996
_diffrn_measurement_device_type 'Bruker Smart APEX CCD area detector'
_diffrn_measurement_method 'phi and omega scans'
_diffrn_radiation_monochromator graphite
_diffrn_radiation_source 'fine-focus sealed tube'
_diffrn_radiation_type MoK\a
_diffrn_radiation_wavelength 0.71073
_diffrn_reflns_av_R_equivalents 0.0255
_diffrn_reflns_av_sigmaI/netI 0.0200
_diffrn_reflns_limit_h_max 24
_diffrn_reflns_limit_h_min -24
_diffrn_reflns_limit_k_max 19
_diffrn_reflns_limit_k_min -20
_diffrn_reflns_limit_l_max 24
_diffrn_reflns_limit_l_min -24
_diffrn_reflns_number 24087
_diffrn_reflns_theta_full 25.00
_diffrn_reflns_theta_max 27.48
_diffrn_reflns_theta_min 3.39
_diffrn_standards_decay_% 0
_diffrn_standards_interval_count 0
_diffrn_standards_interval_time 0
_diffrn_standards_number 0
_exptl_absorpt_coefficient_mu 1.991
_exptl_absorpt_correction_T_max 0.5031
_exptl_absorpt_correction_T_min 0.3966
_exptl_absorpt_correction_type multi-scan
_exptl_absorpt_process_details SADABS
_exptl_crystal_colour green
_exptl_crystal_density_diffrn 1.518
_exptl_crystal_density_method 'not measured'
_exptl_crystal_description block
_exptl_crystal_F_000 2280
_exptl_crystal_size_max 0.57
_exptl_crystal_size_mid 0.55
_exptl_crystal_size_min 0.40
_refine_diff_density_max 1.512
_refine_diff_density_min -0.477
_refine_diff_density_rms 0.125
_refine_ls_extinction_method none
_refine_ls_goodness_of_fit_ref 1.082
_refine_ls_hydrogen_treatment constr
_refine_ls_matrix_type full
_refine_ls_number_parameters 302
_refine_ls_number_reflns 5711
_refine_ls_number_restraints 7
_refine_ls_restrained_S_all 1.194
_refine_ls_R_factor_all 0.0323
_refine_ls_R_factor_gt 0.0299
_refine_ls_shift/su_max 0.002
_refine_ls_shift/su_mean 0.000
_refine_ls_structure_factor_coef Fsqd
_refine_ls_weighting_details 'calc w=1/[\s^2^(Fo^2^)+(0.0529P)^2^+17.2219P] where P=(Fo^2^+2Fc^2^)/3'
_refine_ls_weighting_scheme calc
_refine_ls_wR_factor_gt 0.0942
_refine_ls_wR_factor_ref 0.0954
_reflns_number_gt 5262
_reflns_number_total 5711
_reflns_threshold_expression >2sigma(I)
_cod_data_source_file cg201411b_si_002.cif
_cod_data_source_block 3-833803
_cod_depositor_comments
;
The following automatic conversions were performed:

'_symmetry_cell_setting' value 'Monoclinic' changed to 'monoclinic'
according to /home/saulius/struct/CIF-dictionaries/cif_core.dic
dictionary named 'cif_core.dic' version 2.4.1 from 2010-06-29.

Automatic conversion script
Id: cif_fix_values 1715 2011-07-08 13:25:40Z adriana 
;
_cod_original_cell_volume 5009.9(17)
_cod_original_sg_symbol_H-M 'C 2/c'
_cod_database_code 4505521

loop_
_symmetry_equiv_pos_as_xyz
'x, y, z'
'-x, y, -z+1/2'
'x+1/2, y+1/2, z'
'-x+1/2, y+1/2, -z+1/2'
'-x, -y, -z'
'x, -y, z-1/2'
'-x+1/2, -y+1/2, -z'
'x+1/2, -y+1/2, z-1/2'

loop_
_atom_site_label
_atom_site_type_symbol
_atom_site_fract_x
_atom_site_fract_y
_atom_site_fract_z
_atom_site_U_iso_or_equiv
_atom_site_adp_type
_atom_site_occupancy
_atom_site_symmetry_multiplicity
_atom_site_calc_flag
_atom_site_refinement_flags
Pr1 Pr 0.217618(10) 0.619569(11) 0.012782(11) 0.02616(8) Uani 1 1 d .
O1 O 0.09870(16) 0.6841(2) -0.10121(17) 0.0407(6) Uani 1 1 d .
O2 O 0.07773(18) 0.6173(2) -0.01022(19) 0.0454(7) Uani 1 1 d .
O3 O 0.29178(19) 0.47946(19) 0.0482(2) 0.0526(8) Uani 1 1 d .
O4 O 0.16694(19) 0.46907(19) -0.0335(2) 0.0481(8) Uani 1 1 d .
O5 O 0.2508(2) 0.5987(2) -0.1023(2) 0.0457(7) Uani 1 1 d .
O6 O 0.22318(16) 0.77107(16) 0.05480(15) 0.0332(5) Uani 1 1 d .
O7 O 0.35853(17) 0.6477(2) 0.10334(19) 0.0463(7) Uani 1 1 d .
H7A H 0.3671 0.6386 0.1509 0.069 Uiso 1 1 d R
H7B H 0.3869 0.6142 0.0916 0.069 Uiso 1 1 d R
O8 O 0.2199(2) 0.5950(2) 0.14136(19) 0.0538(8) Uani 1 1 d .
N1 N 0.1796(4) 0.5726(4) 0.2350(3) 0.0736(14) Uani 1 1 d .
C1 C -0.2824(2) 0.6874(3) -0.2670(2) 0.0392(9) Uani 1 1 d .
C2 C -0.3201(2) 0.6895(3) -0.3493(2) 0.0342(8) Uani 1 1 d .
C3 C -0.3998(2) 0.7051(3) -0.3892(3) 0.0502(11) Uani 1 1 d .
H3A H -0.4243 0.7086 -0.4442 0.060 Uiso 1 1 calc R
C4 C -0.4437(3) 0.7157(5) -0.3477(4) 0.0724(18) Uani 1 1 d .
H4A H -0.4975 0.7243 -0.3747 0.087 Uiso 1 1 calc R
C5 C -0.4071(3) 0.7132(6) -0.2670(4) 0.085(2) Uani 1 1 d .
H5A H -0.4362 0.7206 -0.2391 0.101 Uiso 1 1 calc R
C6 C -0.3274(3) 0.6999(5) -0.2264(3) 0.0656(16) Uani 1 1 d .
H6B H -0.3032 0.6992 -0.1714 0.079 Uiso 1 1 calc R
C7 C -0.1963(2) 0.6773(3) -0.2191(2) 0.0350(8) Uani 1 1 d .
C8 C -0.1446(2) 0.7224(3) -0.2391(2) 0.0394(9) Uani 1 1 d .
H8A H -0.1641 0.7573 -0.2838 0.047 Uiso 1 1 calc R
C9 C -0.0646(2) 0.7154(3) -0.1928(2) 0.0402(9) Uani 1 1 d .
H9A H -0.0306 0.7455 -0.2069 0.048 Uiso 1 1 calc R
C10 C -0.0344(2) 0.6636(3) -0.1253(2) 0.0342(8) Uani 1 1 d .
C11 C -0.0859(3) 0.6199(3) -0.1044(3) 0.0416(10) Uani 1 1 d .
H11A H -0.0667 0.5861 -0.0590 0.050 Uiso 1 1 calc R
C12 C -0.1657(3) 0.6270(3) -0.1512(3) 0.0435(10) Uani 1 1 d .
H12A H -0.1996 0.5973 -0.1369 0.052 Uiso 1 1 calc R
C13 C 0.0524(2) 0.6544(3) -0.0758(2) 0.0336(8) Uani 1 1 d .
C14 C 0.2786(2) 0.6709(2) -0.1010(2) 0.0297(7) Uani 1 1 d .
C15 C 0.2326(2) 0.4349(3) 0.0049(2) 0.0365(8) Uani 1 1 d .
C16 C 0.2423(2) 0.3387(2) 0.0016(2) 0.0333(8) Uani 1 1 d .
C17 C 0.3150(2) 0.3021(3) 0.0314(3) 0.0411(9) Uani 1 1 d .
H17B H 0.3592 0.3371 0.0529 0.062 Uiso 1 1 calc R
C18 C 0.1764(3) 0.2860(3) -0.0301(3) 0.0418(9) Uani 1 1 d .
H18B H 0.1266 0.3102 -0.0503 0.063 Uiso 1 1 calc R
C19 C 0.1674(4) 0.5841(4) 0.1620(3) 0.0607(13) Uani 1 1 d .
H19A H 0.1158 0.5842 0.1228 0.073 Uiso 1 1 calc R
C20 C 0.1150(6) 0.5512(6) 0.2545(5) 0.111(3) Uani 1 1 d .
H20A H 0.0662 0.5524 0.2072 0.167 Uiso 1 1 calc R
H20B H 0.1136 0.5926 0.2916 0.167 Uiso 1 1 calc R
H20C H 0.1233 0.4947 0.2775 0.167 Uiso 1 1 calc R
C21 C 0.2592(5) 0.5740(5) 0.2982(4) 0.095(3) Uani 1 1 d .
H21A H 0.2947 0.5879 0.2768 0.143 Uiso 1 1 calc R
H21B H 0.2721 0.5184 0.3231 0.143 Uiso 1 1 calc R
H21C H 0.2633 0.6167 0.3367 0.143 Uiso 1 1 calc R
O1W O 0.4220(11) 0.5220(13) 0.2182(10) 0.219(11) Uani 0.50 1 d P
H1WA H 0.4078 0.5064 0.2529 0.328 Uiso 0.50 1 d PR
H1WB H 0.4409 0.4791 0.2048 0.328 Uiso 0.50 1 d PR
O2W O -0.5000 0.5000 -0.5000 0.101(6) Uani 0.568(18) 2 d SPD
H3WA H -0.5267 0.4845 -0.4764 0.151 Uiso 0.284(9) 1 d PR
H3WB H -0.5186 0.5467 -0.5250 0.151 Uiso 0.284(9) 1 d PR
O2W' O -0.4400 0.4998 -0.5114 0.075(6) Uani 0.216(9) 1 d PRU
H2WA H -0.4109 0.4985 -0.5346 0.112 Uiso 0.216(9) 1 d PR
H2WB H -0.4303 0.4562 -0.4812 0.112 Uiso 0.216(9) 1 d PRD

loop_
_atom_site_aniso_label
_atom_site_aniso_U_11
_atom_site_aniso_U_22
_atom_site_aniso_U_33
_atom_site_aniso_U_23
_atom_site_aniso_U_13
_atom_site_aniso_U_12
Pr1 0.02905(12) 0.01927(12) 0.02708(12) -0.00047(6) 0.00989(9) -0.00053(6)
O1 0.0300(13) 0.0477(17) 0.0395(15) 0.0057(13) 0.0114(12) -0.0037(12)
O2 0.0361(15) 0.059(2) 0.0380(16) 0.0119(13) 0.0136(13) 0.0038(12)
O3 0.0441(17) 0.0244(14) 0.073(2) -0.0056(14) 0.0114(16) -0.0030(12)
O4 0.0450(16) 0.0248(14) 0.064(2) -0.0025(13) 0.0155(15) -0.0011(12)
O5 0.067(2) 0.0295(14) 0.0537(18) -0.0137(13) 0.0389(17) -0.0116(14)
O6 0.0435(14) 0.0240(12) 0.0335(13) -0.0053(10) 0.0185(11) 0.0003(10)
O7 0.0373(15) 0.0389(16) 0.0472(17) 0.0025(13) 0.0052(13) 0.0016(13)
O8 0.067(2) 0.058(2) 0.0390(17) 0.0114(15) 0.0256(16) -0.0003(17)
N1 0.109(4) 0.069(3) 0.056(3) 0.014(2) 0.049(3) -0.003(3)
C1 0.0306(18) 0.054(2) 0.039(2) 0.0045(18) 0.0208(17) 0.0026(16)
C2 0.0290(17) 0.0354(19) 0.039(2) 0.0064(15) 0.0160(15) 0.0001(14)
C3 0.031(2) 0.067(3) 0.048(2) 0.010(2) 0.0139(18) 0.0035(19)
C4 0.025(2) 0.114(5) 0.077(4) 0.015(4) 0.022(2) 0.011(3)
C5 0.041(3) 0.152(7) 0.077(4) 0.006(4) 0.041(3) 0.010(3)
C6 0.039(2) 0.117(5) 0.050(3) 0.008(3) 0.028(2) 0.010(3)
C7 0.0285(17) 0.048(2) 0.0307(18) 0.0000(16) 0.0156(15) -0.0005(15)
C8 0.0335(19) 0.050(2) 0.0339(19) 0.0097(17) 0.0145(16) -0.0001(17)
C9 0.0319(18) 0.054(2) 0.035(2) 0.0078(18) 0.0158(16) -0.0051(17)
C10 0.0301(17) 0.042(2) 0.0289(17) -0.0012(15) 0.0120(15) -0.0021(15)
C11 0.037(2) 0.053(3) 0.034(2) 0.0119(17) 0.0160(17) -0.0003(17)
C12 0.035(2) 0.061(3) 0.039(2) 0.0101(18) 0.0211(18) -0.0042(18)
C13 0.0315(18) 0.0340(19) 0.0321(18) -0.0047(15) 0.0114(15) -0.0017(14)
C14 0.0275(16) 0.0298(17) 0.0285(16) -0.0029(13) 0.0096(13) 0.0031(13)
C15 0.045(2) 0.0268(18) 0.039(2) 0.0001(15) 0.0203(18) -0.0008(15)
C16 0.046(2) 0.0211(16) 0.0360(18) -0.0021(14) 0.0217(17) -0.0030(14)
C17 0.041(2) 0.0250(18) 0.056(3) -0.0052(17) 0.0204(19) -0.0069(15)
C18 0.040(2) 0.0271(19) 0.056(3) -0.0020(17) 0.0198(19) 0.0008(15)
C19 0.080(4) 0.057(3) 0.051(3) 0.015(2) 0.035(3) 0.005(3)
C20 0.144(8) 0.127(7) 0.109(6) 0.027(6) 0.098(6) 0.005(6)
C21 0.130(7) 0.077(5) 0.053(3) 0.019(3) 0.018(4) -0.011(4)
O1W 0.202(19) 0.199(19) 0.137(13) 0.079(13) -0.029(12) 0.081(15)
O2W 0.073(8) 0.093(9) 0.159(13) -0.049(9) 0.071(8) -0.048(7)
O2W' 0.074(6) 0.075(6) 0.075(6) -0.0008(11) 0.034(3) -0.0001(11)

loop_
_atom_type_symbol
_atom_type_description
_atom_type_scat_dispersion_real
_atom_type_scat_dispersion_imag
_atom_type_scat_source
C C 0.0033 0.0016 'International Tables Vol C Tables 4.2.6.8 and 6.1.1.4'
H H 0.0000 0.0000 'International Tables Vol C Tables 4.2.6.8 and 6.1.1.4'
O O 0.0106 0.0060 'International Tables Vol C Tables 4.2.6.8 and 6.1.1.4'
Pr Pr -0.2180 2.8214 'International Tables Vol C Tables 4.2.6.8 and 6.1.1.4'
N N 0.0061 0.0033 'International Tables Vol C Tables 4.2.6.8 and 6.1.1.4'

loop_
_geom_angle_atom_site_label_1
_geom_angle_atom_site_label_2
_geom_angle_atom_site_label_3
_geom_angle
_geom_angle_site_symmetry_1
_geom_angle_site_symmetry_3
O8 Pr1 O6 81.30(11) . .
O8 Pr1 O7 79.23(12) . .
O6 Pr1 O7 74.67(10) . .
O8 Pr1 O2 73.22(12) . .
O6 Pr1 O2 87.55(10) . .
O7 Pr1 O2 149.15(12) . .
O8 Pr1 O3 81.07(13) . .
O6 Pr1 O3 143.09(10) . .
O7 Pr1 O3 70.32(10) . .
O2 Pr1 O3 117.61(10) . .
O8 Pr1 O4 91.94(12) . .
O6 Pr1 O4 160.94(10) . .
O7 Pr1 O4 121.76(10) . .
O2 Pr1 O4 73.43(11) . .
O3 Pr1 O4 51.45(10) . .
O8 Pr1 O1 121.13(11) . .
O6 Pr1 O1 77.89(10) . .
O7 Pr1 O1 142.56(10) . .
O2 Pr1 O1 51.61(10) . .
O3 Pr1 O1 138.66(10) . .
O4 Pr1 O1 90.71(10) . .
O8 Pr1 O5 158.62(13) . .
O6 Pr1 O5 113.91(9) . .
O7 Pr1 O5 90.11(12) . .
O2 Pr1 O5 120.38(11) . .
O3 Pr1 O5 77.89(12) . .
O4 Pr1 O5 77.89(11) . .
O1 Pr1 O5 78.23(11) . .
O8 Pr1 O6 139.10(11) . 7_565
O6 Pr1 O6 65.29(10) . 7_565
O7 Pr1 O6 69.98(10) . 7_565
O2 Pr1 O6 125.12(9) . 7_565
O3 Pr1 O6 111.58(10) . 7_565
O4 Pr1 O6 126.94(10) . 7_565
O1 Pr1 O6 75.65(9) . 7_565
O5 Pr1 O6 49.31(9) . 7_565
O8 Pr1 C13 97.62(12) . .
O6 Pr1 C13 83.47(10) . .
O7 Pr1 C13 158.13(11) . .
O2 Pr1 C13 25.62(11) . .
O3 Pr1 C13 130.94(11) . .
O4 Pr1 C13 79.78(11) . .
O1 Pr1 C13 26.06(10) . .
O5 Pr1 C13 98.97(12) . .
O6 Pr1 C13 101.10(10) 7_565 .
O8 Pr1 C15 86.52(12) . .
O6 Pr1 C15 165.89(10) . .
O7 Pr1 C15 96.16(11) . .
O2 Pr1 C15 95.75(11) . .
O3 Pr1 C15 25.85(11) . .
O4 Pr1 C15 25.60(11) . .
O1 Pr1 C15 114.81(11) . .
O5 Pr1 C15 76.17(11) . .
O6 Pr1 C15 122.22(10) 7_565 .
C13 Pr1 C15 105.29(11) . .
O8 Pr1 C14 157.35(11) . .
O6 Pr1 C14 90.23(9) . .
O7 Pr1 C14 78.28(11) . .
O2 Pr1 C14 127.67(10) . .
O3 Pr1 C14 93.79(11) . .
O4 Pr1 C14 102.11(11) . .
O1 Pr1 C14 76.86(9) . .
O5 Pr1 C14 24.24(10) . .
O6 Pr1 C14 25.12(9) 7_565 .
C13 Pr1 C14 102.26(10) . .
C15 Pr1 C14 98.47(11) . .
C13 O1 Pr1 92.6(2) . .
C13 O2 Pr1 94.2(2) . .
C15 O3 Pr1 93.8(3) . .
C15 O4 Pr1 93.5(2) . .
C14 O5 Pr1 97.9(2) . .
C14 O6 Pr1 152.8(2) 7_565 .
C14 O6 Pr1 91.6(2) 7_565 7_565
Pr1 O6 Pr1 114.71(10) . 7_565
Pr1 O7 H7A 109.4 . .
Pr1 O7 H7B 109.4 . .
H7A O7 H7B 109.5 . .
C19 O8 Pr1 132.8(4) . .
C19 N1 C21 119.5(6) . .
C19 N1 C20 121.6(7) . .
C21 N1 C20 118.7(6) . .
C2 C1 C6 118.3(4) . .
C2 C1 C7 124.0(3) . .
C6 C1 C7 117.7(4) . .
C3 C2 C1 120.3(4) . .
C3 C2 C14 116.9(4) . 2_554
C1 C2 C14 122.8(3) . 2_554
C2 C3 C4 120.4(5) . .
C2 C3 H3A 119.8 . .
C4 C3 H3A 119.8 . .
C5 C4 C3 119.5(4) . .
C5 C4 H4A 120.3 . .
C3 C4 H4A 120.3 . .
C4 C5 C6 120.6(5) . .
C4 C5 H5A 119.7 . .
C6 C5 H5A 119.7 . .
C5 C6 C1 120.8(5) . .
C5 C6 H6B 119.6 . .
C1 C6 H6B 119.6 . .
C12 C7 C8 118.5(4) . .
C12 C7 C1 120.9(4) . .
C8 C7 C1 120.5(4) . .
C9 C8 C7 120.4(4) . .
C9 C8 H8A 119.8 . .
C7 C8 H8A 119.8 . .
C8 C9 C10 120.6(4) . .
C8 C9 H9A 119.7 . .
C10 C9 H9A 119.7 . .
C11 C10 C9 119.1(4) . .
C11 C10 C13 120.1(4) . .
C9 C10 C13 120.8(3) . .
C12 C11 C10 119.8(4) . .
C12 C11 H11A 120.1 . .
C10 C11 H11A 120.1 . .
C11 C12 C7 121.6(4) . .
C11 C12 H12A 119.2 . .
C7 C12 H12A 119.2 . .
O2 C13 O1 121.2(4) . .
O2 C13 C10 119.3(4) . .
O1 C13 C10 119.5(3) . .
O2 C13 Pr1 60.2(2) . .
O1 C13 Pr1 61.3(2) . .
C10 C13 Pr1 174.3(3) . .
O5 C14 O6 120.9(3) . 7_565
O5 C14 C2 120.3(3) . 2_554
O6 C14 C2 118.7(3) 7_565 2_554
O5 C14 Pr1 57.8(2) . .
O6 C14 Pr1 63.31(19) 7_565 .
C2 C14 Pr1 171.6(2) 2_554 .
O4 C15 O3 121.1(4) . .
O4 C15 C16 120.3(4) . .
O3 C15 C16 118.5(4) . .
O4 C15 Pr1 60.9(2) . .
O3 C15 Pr1 60.3(2) . .
C16 C15 Pr1 178.8(3) . .
C17 C16 C18 119.3(4) . .
C17 C16 C15 121.0(3) . .
C18 C16 C15 119.6(4) . .
C16 C17 C18 120.8(4) . 7
C16 C17 H17B 119.6 . .
C18 C17 H17B 119.6 7 .
C17 C18 C16 119.8(4) 7 .
C17 C18 H18B 120.1 7 .
C16 C18 H18B 120.1 . .
O8 C19 N1 124.5(6) . .
O8 C19 H19A 117.8 . .
N1 C19 H19A 117.8 . .
N1 C20 H20A 109.5 . .
N1 C20 H20B 109.5 . .
H20A C20 H20B 109.5 . .
N1 C20 H20C 109.5 . .
H20A C20 H20C 109.5 . .
H20B C20 H20C 109.5 . .
N1 C21 H21A 109.5 . .
N1 C21 H21B 109.5 . .
H21A C21 H21B 109.5 . .
N1 C21 H21C 109.5 . .
H21A C21 H21C 109.5 . .
H21B C21 H21C 109.5 . .
H1WA O1W H1WB 109.5 . .
O2W' O2W O2W' 180.0 5_464 .
O2W' O2W H3WA 26.1 5_464 .
O2W' O2W H3WA 153.9 . .
O2W' O2W H3WB 84.7 5_464 .
O2W' O2W H3WB 95.3 . .
H3WA O2W H3WB 109.5 . .
O2W' O2W H2WB 143.0 5_464 .
O2W' O2W H2WB 37.0 . .
H3WA O2W H2WB 117.3 . .
H3WB O2W H2WB 132.1 . .
O2W O2W' H2WA 161.3 . .
O2W O2W' H2WB 80.0 . .
H2WA O2W' H2WB 109.5 . .

loop_
_geom_bond_atom_site_label_1
_geom_bond_atom_site_label_2
_geom_bond_distance
_geom_bond_site_symmetry_2
Pr1 O8 2.442(3) .
Pr1 O6 2.468(3) .
Pr1 O7 2.496(3) .
Pr1 O2 2.509(3) .
Pr1 O3 2.515(3) .
Pr1 O4 2.528(3) .
Pr1 O1 2.532(3) .
Pr1 O5 2.547(3) .
Pr1 O6 2.663(3) 7_565
Pr1 C13 2.883(4) .
Pr1 C15 2.889(4) .
Pr1 C14 2.980(4) .
O1 C13 1.268(5) .
O2 C13 1.250(5) .
O3 C15 1.263(5) .
O4 C15 1.251(5) .
O5 C14 1.235(5) .
O6 C14 1.266(4) 7_565
O6 Pr1 2.663(3) 7_565
O7 H7A 0.8499 .
O7 H7B 0.8500 .
O8 C19 1.243(7) .
N1 C19 1.304(7) .
N1 C21 1.453(9) .
N1 C20 1.477(9) .
C1 C2 1.391(6) .
C1 C6 1.399(6) .
C1 C7 1.488(5) .
C2 C3 1.384(6) .
C2 C14 1.506(5) 2_554
C3 C4 1.393(7) .
C3 H3A 0.9300 .
C4 C5 1.363(9) .
C4 H4A 0.9300 .
C5 C6 1.379(7) .
C5 H5A 0.9300 .
C6 H6B 0.9300 .
C7 C12 1.387(6) .
C7 C8 1.394(5) .
C8 C9 1.384(6) .
C8 H8A 0.9300 .
C9 C10 1.395(5) .
C9 H9A 0.9300 .
C10 C11 1.392(6) .
C10 C13 1.501(5) .
C11 C12 1.381(6) .
C11 H11A 0.9300 .
C12 H12A 0.9300 .
C14 O6 1.266(4) 7_565
C14 C2 1.506(5) 2_554
C15 C16 1.508(5) .
C16 C17 1.365(6) .
C16 C18 1.391(6) .
C17 C18 1.379(6) 7
C17 H17B 0.9300 .
C18 C17 1.379(6) 7
C18 H18B 0.9300 .
C19 H19A 0.9300 .
C20 H20A 0.9600 .
C20 H20B 0.9600 .
C20 H20C 0.9600 .
C21 H21A 0.9600 .
C21 H21B 0.9600 .
C21 H21C 0.9600 .
O1W H1WA 0.8499 .
O1W H1WB 0.8501 .
O2W O2W' 1.2588 5_464
O2W O2W' 1.2588 .
O2W H3WA 0.8500 .
O2W H3WB 0.8500 .
O2W H2WB 1.3917 .
O2W' H2WA 0.8500 .
O2W' H2WB 0.8500 .
